data_2241531
loop_
_publ_author_name
'Vimala, G.'
'Poomathi, N.'
'Perumal, P. T.'
'SubbiahPandi, A.'

_publ_section_title
;
 Crystal structures of methyl
 (<i>E</i>)-3-(2-chlorophenyl)-2-({2-[(<i>E</i>)-2-nitrovinyl]phenoxy}methyl)acrylate
 and methyl
 (<i>E</i>)-2-({4-chloro-2-[(<i>E</i>)-2-nitrovinyl]phenoxy}methyl)-3-(2-chlorophenyl)acrylate
;
_journal_coeditor_code SU5265
_journal_issue 2
_journal_name_full 'Acta Crystallographica Section E'
_journal_page_first 261
_journal_page_last 265
_journal_paper_doi 10.1107/S2056989016001493
_journal_volume 72
_journal_year 2016
_chemical_formula_iupac 'C19 H15 Cl2 N O5'
_chemical_formula_moiety 'C19 H15 Cl2 N O5'
_chemical_formula_sum 'C19 H15 Cl2 N O5'
_chemical_formula_weight 408.22
_chemical_name_systematic
'Methyl (<i>E</i>)-2-({4-chloro-2-[(<i>E</i>)-2-nitrovinyl]phenoxy}methyl)-3-(2-chlorophenyl)acrylate'
_space_group_crystal_system monoclinic
_space_group_IT_number 14
_space_group_name_Hall '-P 2yn'
_space_group_name_H-M_alt 'P 1 21/n 1'
_symmetry_space_group_name_Hall '-P 2yn'
_symmetry_space_group_name_H-M 'P 1 21/n 1'
_atom_sites_solution_hydrogens geom
_audit_creation_method SHELXL-2014/6
_cell_angle_alpha 90
_cell_angle_beta 94.521(2)
_cell_angle_gamma 90
_cell_formula_units_Z 4
_cell_length_a 9.2372(3)
_cell_length_b 14.5027(5)
_cell_length_c 14.4830(5)
_cell_measurement_reflns_used 2355
_cell_measurement_temperature 293(2)
_cell_measurement_theta_max 25.00
_cell_measurement_theta_min 1.99
_cell_volume 1934.17(11)
_computing_cell_refinement
;
<i>SAINT</i> (Bruker, 2008)
;
_computing_data_collection
;
<i>APEX2</i> (Bruker, 2008)
;
_computing_data_reduction
;
<i>SAINT</i> (Bruker, 2008)
;
_computing_molecular_graphics
;
<i>PLATON</i> (Spek, 2009) and Mercury (Macrae <i>et al.</i>,
2008)
;
_computing_publication_material
;
SHELXL2014 (Sheldrick, 2015) and <i>PLATON</i> (Spek, 2009)
;
_computing_structure_refinement
;
SHELXL2014 (Sheldrick, 2015)
;
_computing_structure_solution
;
SHELXS97 (Sheldrick, 2008)
;
_diffrn_ambient_temperature 293(2)
_diffrn_measured_fraction_theta_full 0.995
_diffrn_measured_fraction_theta_max 0.997
_diffrn_measurement_device_type 'Bruker Kappa APEXII CCD'
_diffrn_measurement_method '\w and \f scans'
_diffrn_radiation_monochromator graphite
_diffrn_radiation_source 'fine-focus sealed tube'
_diffrn_radiation_type MoK\a
_diffrn_radiation_wavelength 0.71073
_diffrn_reflns_av_R_equivalents 0.0290
_diffrn_reflns_limit_h_max 10
_diffrn_reflns_limit_h_min -11
_diffrn_reflns_limit_k_max 17
_diffrn_reflns_limit_k_min -14
_diffrn_reflns_limit_l_max 17
_diffrn_reflns_limit_l_min -12
_diffrn_reflns_number 12108
_diffrn_reflns_theta_full 25.242
_diffrn_reflns_theta_max 25.220
_diffrn_reflns_theta_min 1.990
_exptl_absorpt_coefficient_mu 0.365
_exptl_absorpt_correction_T_max 0.9608
_exptl_absorpt_correction_T_min 0.9421
_exptl_absorpt_correction_type multi-scan
_exptl_absorpt_process_details
;
(<i>SADABS</i>; Bruker, 2008)
;
_exptl_crystal_colour yellow
_exptl_crystal_density_diffrn 1.402
_exptl_crystal_description block
_exptl_crystal_F_000 840
_exptl_crystal_size_max 0.28
_exptl_crystal_size_mid 0.22
_exptl_crystal_size_min 0.19
_refine_diff_density_max 0.565
_refine_diff_density_min -0.313
_refine_ls_extinction_method none
_refine_ls_goodness_of_fit_ref 1.039
_refine_ls_hydrogen_treatment constr
_refine_ls_matrix_type full
_refine_ls_number_parameters 245
_refine_ls_number_reflns 3481
_refine_ls_number_restraints 0
_refine_ls_restrained_S_all 1.039
_refine_ls_R_factor_all 0.0887
_refine_ls_R_factor_gt 0.0552
_refine_ls_shift/su_max 0.000
_refine_ls_shift/su_mean 0.000
_refine_ls_structure_factor_coef Fsqd
_refine_ls_weighting_details 'w=1/[\s^2^(Fo^2^)+(0.0555P)^2^+1.4111P] where P=(Fo^2^+2Fc^2^)/3'
_refine_ls_weighting_scheme calc
_refine_ls_wR_factor_gt 0.1261
_refine_ls_wR_factor_ref 0.1426
_reflns_number_gt 2382
_reflns_number_total 3481
_reflns_threshold_expression 'I > 2\s(I)'
_cod_data_source_file su5265sup1.cif
_cod_data_source_block II
_cod_database_code 2241531
_shelx_space_group_comment
;
The symmetry employed for this shelxl refinement is uniquely defined
by the following loop, which should always be used as a source of
symmetry information in preference to the above space-group names.
They are only intended as comments.
;
_shelxl_version_number 2014/6

loop_
_space_group_symop_operation_xyz
'x, y, z'
'-x+1/2, y+1/2, -z+1/2'
'-x, -y, -z'
'x-1/2, -y-1/2, z-1/2'

loop_
_atom_site_type_symbol
_atom_site_label
_atom_site_fract_x
_atom_site_fract_y
_atom_site_fract_z
_atom_site_U_iso_or_equiv
_atom_site_adp_type
_atom_site_calc_flag
_atom_site_occupancy
Cl Cl1 0.17238(14) 0.12004(8) 1.07720(8) 0.0933(4) Uani d 1
Cl Cl2 0.41061(13) 0.09022(7) 0.31090(6) 0.0812(4) Uani d 1
O O1 0.9540(3) 0.1694(2) 0.8133(2) 0.0860(9) Uani d 1
O O2 0.9968(3) 0.1892(2) 0.6721(2) 0.0870(9) Uani d 1
O O3 0.46144(19) 0.15787(14) 0.71181(12) 0.0405(5) Uani d 1
O O4 0.4419(3) 0.35608(16) 0.93013(16) 0.0679(7) Uani d 1
O O5 0.4219(3) 0.35463(15) 0.77613(15) 0.0611(6) Uani d 1
N N1 0.9138(3) 0.17359(19) 0.7312(2) 0.0577(7) Uani d 1
C C1 0.7610(3) 0.1607(2) 0.7049(2) 0.0490(8) Uani d 1
H H1 0.6942 0.1598 0.7497 0.059 Uiso calc 1
C C2 0.7171(3) 0.1501(2) 0.6157(2) 0.0457(7) Uani d 1
H H2 0.7904 0.1516 0.5753 0.055 Uiso calc 1
C C3 0.5725(3) 0.13660(19) 0.5727(2) 0.0403(7) Uani d 1
C C4 0.5582(4) 0.1206(2) 0.4764(2) 0.0497(8) Uani d 1
H H4 0.6407 0.1186 0.4437 0.060 Uiso calc 1
C C5 0.4247(4) 0.1082(2) 0.4307(2) 0.0500(8) Uani d 1
C C6 0.3012(4) 0.1102(2) 0.4768(2) 0.0516(8) Uani d 1
H H6 0.2111 0.1007 0.4449 0.062 Uiso calc 1
C C7 0.3112(3) 0.1264(2) 0.5709(2) 0.0439(7) Uani d 1
H H7 0.2271 0.1282 0.6022 0.053 Uiso calc 1
C C8 0.4440(3) 0.13990(18) 0.61909(18) 0.0356(7) Uani d 1
C C9 0.3311(3) 0.1789(2) 0.75710(19) 0.0405(7) Uani d 1
H H9A 0.2733 0.1236 0.7622 0.049 Uiso calc 1
H H9B 0.2732 0.2241 0.7212 0.049 Uiso calc 1
C C10 0.3751(3) 0.2162(2) 0.85085(19) 0.0383(7) Uani d 1
C C11 0.4169(3) 0.3154(2) 0.8587(2) 0.0446(7) Uani d 1
C C12 0.4565(5) 0.4514(2) 0.7742(3) 0.0754(11) Uani d 1
H H12A 0.3927 0.4847 0.8114 0.113 Uiso calc 1
H H12B 0.4448 0.4734 0.7116 0.113 Uiso calc 1
H H12C 0.5553 0.4605 0.7985 0.113 Uiso calc 1
C C13 0.3713(3) 0.1683(2) 0.9294(2) 0.0427(7) Uani d 1
H H13 0.3937 0.2004 0.9842 0.051 Uiso calc 1
C C14 0.3356(3) 0.0703(2) 0.93813(19) 0.0450(7) Uani d 1
C C15 0.3945(4) 0.0031(2) 0.8832(2) 0.0538(8) Uani d 1
H H15 0.4563 0.0207 0.8386 0.065 Uiso calc 1
C C16 0.3629(4) -0.0887(2) 0.8939(3) 0.0682(11) Uani d 1
H H16 0.4031 -0.1326 0.8567 0.082 Uiso calc 1
C C17 0.2720(5) -0.1158(3) 0.9593(3) 0.0780(12) Uani d 1
H H17 0.2501 -0.1779 0.9661 0.094 Uiso calc 1
C C18 0.2140(5) -0.0517(3) 1.0146(3) 0.0744(11) Uani d 1
H H18 0.1525 -0.0702 1.0589 0.089 Uiso calc 1
C C19 0.2458(4) 0.0402(2) 1.0050(2) 0.0570(9) Uani d 1

loop_
_atom_site_aniso_label
_atom_site_aniso_U_11
_atom_site_aniso_U_22
_atom_site_aniso_U_33
_atom_site_aniso_U_12
_atom_site_aniso_U_13
_atom_site_aniso_U_23
Cl1 0.1329(10) 0.0784(7) 0.0764(7) -0.0237(7) 0.0577(7) -0.0153(5)
Cl2 0.1300(9) 0.0795(7) 0.0346(5) -0.0058(6) 0.0091(5) -0.0058(4)
O1 0.0641(17) 0.111(2) 0.080(2) -0.0158(16) -0.0138(15) 0.0255(17)
O2 0.0459(14) 0.121(2) 0.097(2) -0.0142(15) 0.0225(14) -0.0075(18)
O3 0.0360(11) 0.0520(12) 0.0340(10) 0.0031(9) 0.0067(8) -0.0017(9)
O4 0.0971(19) 0.0564(15) 0.0523(14) -0.0270(14) 0.0186(13) -0.0149(12)
O5 0.0910(18) 0.0397(13) 0.0527(14) -0.0054(12) 0.0057(12) 0.0067(11)
N1 0.0494(17) 0.0518(18) 0.072(2) -0.0018(14) 0.0060(16) 0.0078(15)
C1 0.0341(17) 0.052(2) 0.062(2) -0.0015(14) 0.0099(14) 0.0064(16)
C2 0.0455(18) 0.0397(17) 0.0544(19) 0.0011(14) 0.0196(15) 0.0049(15)
C3 0.0478(18) 0.0326(16) 0.0416(16) -0.0009(13) 0.0106(13) 0.0023(13)
C4 0.066(2) 0.0406(18) 0.0448(18) -0.0007(16) 0.0217(16) 0.0034(14)
C5 0.074(2) 0.0439(18) 0.0320(16) 0.0014(17) 0.0050(16) -0.0006(14)
C6 0.060(2) 0.050(2) 0.0435(18) 0.0034(16) -0.0073(15) -0.0039(15)
C7 0.0419(17) 0.0498(19) 0.0401(16) 0.0021(14) 0.0038(13) -0.0024(14)
C8 0.0437(17) 0.0301(15) 0.0338(15) 0.0027(13) 0.0071(12) 0.0016(12)
C9 0.0373(16) 0.0442(17) 0.0408(16) 0.0020(13) 0.0078(12) 0.0006(13)
C10 0.0316(15) 0.0443(18) 0.0398(16) -0.0006(13) 0.0068(12) -0.0044(13)
C11 0.0441(18) 0.0423(18) 0.0490(19) -0.0011(14) 0.0135(14) -0.0017(15)
C12 0.097(3) 0.044(2) 0.086(3) -0.006(2) 0.010(2) 0.014(2)
C13 0.0477(18) 0.0420(18) 0.0390(16) -0.0032(14) 0.0070(13) -0.0064(14)
C14 0.0535(19) 0.0444(18) 0.0364(16) -0.0044(15) -0.0019(14) -0.0008(14)
C15 0.066(2) 0.047(2) 0.0475(18) 0.0009(17) 0.0032(16) -0.0035(16)
C16 0.091(3) 0.046(2) 0.066(2) 0.004(2) -0.005(2) -0.0083(18)
C17 0.113(4) 0.039(2) 0.079(3) -0.018(2) -0.009(3) 0.007(2)
C18 0.102(3) 0.061(3) 0.061(2) -0.030(2) 0.011(2) 0.007(2)
C19 0.075(2) 0.054(2) 0.0432(18) -0.0142(18) 0.0092(16) -0.0003(16)

loop_
_atom_type_symbol
_atom_type_description
_atom_type_scat_dispersion_real
_atom_type_scat_dispersion_imag
_atom_type_scat_source
C C 0.0033 0.0016 'International Tables Vol C Tables 4.2.6.8 and 6.1.1.4'
H H 0.0000 0.0000 'International Tables Vol C Tables 4.2.6.8 and 6.1.1.4'
Cl Cl 0.1484 0.1585 'International Tables Vol C Tables 4.2.6.8 and 6.1.1.4'
N N 0.0061 0.0033 'International Tables Vol C Tables 4.2.6.8 and 6.1.1.4'
O O 0.0106 0.0060 'International Tables Vol C Tables 4.2.6.8 and 6.1.1.4'

loop_
_geom_angle_atom_site_label_1
_geom_angle_atom_site_label_2
_geom_angle_atom_site_label_3
_geom_angle
C8 O3 C9 116.6(2)
C11 O5 C12 117.3(3)
O2 N1 O1 122.4(3)
O2 N1 C1 119.8(3)
O1 N1 C1 117.8(3)
C2 C1 N1 119.1(3)
C2 C1 H1 120.4
N1 C1 H1 120.4
C1 C2 C3 129.5(3)
C1 C2 H2 115.3
C3 C2 H2 115.3
C4 C3 C8 117.4(3)
C4 C3 C2 117.5(3)
C8 C3 C2 125.1(3)
C5 C4 C3 120.8(3)
C5 C4 H4 119.6
C3 C4 H4 119.6
C4 C5 C6 121.1(3)
C4 C5 Cl2 119.7(3)
C6 C5 Cl2 119.2(3)
C5 C6 C7 119.5(3)
C5 C6 H6 120.2
C7 C6 H6 120.2
C8 C7 C6 120.9(3)
C8 C7 H7 119.6
C6 C7 H7 119.6
O3 C8 C7 123.9(2)
O3 C8 C3 115.9(2)
C7 C8 C3 120.2(3)
O3 C9 C10 108.2(2)
O3 C9 H9A 110.1
C10 C9 H9A 110.1
O3 C9 H9B 110.1
C10 C9 H9B 110.1
H9A C9 H9B 108.4
C13 C10 C9 124.4(3)
C13 C10 C11 117.5(3)
C9 C10 C11 118.0(2)
O4 C11 O5 123.3(3)
O4 C11 C10 124.9(3)
O5 C11 C10 111.8(3)
O5 C12 H12A 109.5
O5 C12 H12B 109.5
H12A C12 H12B 109.5
O5 C12 H12C 109.5
H12A C12 H12C 109.5
H12B C12 H12C 109.5
C10 C13 C14 126.8(3)
C10 C13 H13 116.6
C14 C13 H13 116.6
C19 C14 C15 117.3(3)
C19 C14 C13 120.9(3)
C15 C14 C13 121.8(3)
C16 C15 C14 121.1(3)
C16 C15 H15 119.5
C14 C15 H15 119.5
C17 C16 C15 120.2(4)
C17 C16 H16 119.9
C15 C16 H16 119.9
C18 C17 C16 120.0(3)
C18 C17 H17 120.0
C16 C17 H17 120.0
C17 C18 C19 120.3(4)
C17 C18 H18 119.8
C19 C18 H18 119.8
C18 C19 C14 121.1(3)
C18 C19 Cl1 119.3(3)
C14 C19 Cl1 119.5(3)

loop_
_geom_bond_atom_site_label_1
_geom_bond_atom_site_label_2
_geom_bond_distance
Cl1 C19 1.734(4)
Cl2 C5 1.749(3)
O1 N1 1.220(4)
O2 N1 1.215(4)
O3 C8 1.365(3)
O3 C9 1.448(3)
O4 C11 1.198(4)
O5 C11 1.328(4)
O5 C12 1.440(4)
N1 C1 1.444(4)
C1 C2 1.332(4)
C1 H1 0.9300
C2 C3 1.442(4)
C2 H2 0.9300
C3 C4 1.409(4)
C3 C8 1.410(4)
C4 C5 1.365(5)
C4 H4 0.9300
C5 C6 1.367(5)
C6 C7 1.379(4)
C6 H6 0.9300
C7 C8 1.378(4)
C7 H7 0.9300
C9 C10 1.488(4)
C9 H9A 0.9700
C9 H9B 0.9700
C10 C13 1.336(4)
C10 C11 1.491(4)
C12 H12A 0.9600
C12 H12B 0.9600
C12 H12C 0.9600
C13 C14 1.467(4)
C13 H13 0.9300
C14 C19 1.393(4)
C14 C15 1.396(4)
C15 C16 1.374(5)
C15 H15 0.9300
C16 C17 1.372(6)
C16 H16 0.9300
C17 C18 1.364(6)
C17 H17 0.9300
C18 C19 1.374(5)
C18 H18 0.9300

loop_
_geom_hbond_atom_site_label_D
_geom_hbond_atom_site_label_H
_geom_hbond_atom_site_label_A
_geom_hbond_site_symmetry_A
_geom_hbond_distance_DH
_geom_hbond_distance_HA
_geom_hbond_distance_DA
_geom_hbond_angle_DHA
C6 H6 O4 4_565 0.93 2.56 3.371(4) 146
C7 H7 O2 1_455 0.93 2.58 3.476(4) 161
C18 H18 O1 3_657 0.93 2.60 3.485(5) 160

loop_
_geom_torsion_atom_site_label_1
_geom_torsion_atom_site_label_2
_geom_torsion_atom_site_label_3
_geom_torsion_atom_site_label_4
_geom_torsion
O2 N1 C1 C2 11.6(5)
O1 N1 C1 C2 -169.3(3)
N1 C1 C2 C3 -179.8(3)
C1 C2 C3 C4 -175.6(3)
C1 C2 C3 C8 5.8(5)
C8 C3 C4 C5 -0.5(4)
C2 C3 C4 C5 -179.3(3)
C3 C4 C5 C6 -0.4(5)
C3 C4 C5 Cl2 179.1(2)
C4 C5 C6 C7 1.0(5)
Cl2 C5 C6 C7 -178.5(2)
C5 C6 C7 C8 -0.5(5)
C9 O3 C8 C7 -10.8(4)
C9 O3 C8 C3 168.6(2)
C6 C7 C8 O3 178.8(3)
C6 C7 C8 C3 -0.5(4)
C4 C3 C8 O3 -178.3(2)
C2 C3 C8 O3 0.3(4)
C4 C3 C8 C7 1.0(4)
C2 C3 C8 C7 179.7(3)
C8 O3 C9 C10 -167.7(2)
O3 C9 C10 C13 -103.1(3)
O3 C9 C10 C11 81.2(3)
C12 O5 C11 O4 -1.3(5)
C12 O5 C11 C10 178.1(3)
C13 C10 C11 O4 -2.9(5)
C9 C10 C11 O4 173.0(3)
C13 C10 C11 O5 177.7(3)
C9 C10 C11 O5 -6.3(4)
C9 C10 C13 C14 5.3(5)
C11 C10 C13 C14 -179.0(3)
C10 C13 C14 C19 -137.2(3)
C10 C13 C14 C15 45.7(4)
C19 C14 C15 C16 1.1(5)
C13 C14 C15 C16 178.3(3)
C14 C15 C16 C17 0.0(5)
C15 C16 C17 C18 -0.6(6)
C16 C17 C18 C19 0.0(6)
C17 C18 C19 C14 1.1(6)
C17 C18 C19 Cl1 -179.1(3)
C15 C14 C19 C18 -1.7(5)
C13 C14 C19 C18 -178.9(3)
C15 C14 C19 Cl1 178.6(2)
C13 C14 C19 Cl1 1.4(4)

_cod_database_fobs_code 2241531
